data_4068216
loop_
_publ_author_name
'Wu, Si-Hai'
'Abru\~na, H\'ector D.'
'Zhong, Yu-Wu'

_publ_section_title
;
 Rhenium Complexes of 2,3-Di(2-pyridyl)-5,6-diphenylpyrazine: Synthesis,
 Characterization, and Reactivity
;
_journal_issue 3
_journal_name_full Organometallics
_journal_page_first 1161
_journal_paper_doi 10.1021/om201240c
_journal_volume 31
_journal_year 2012
_chemical_formula_moiety 'C32 H18 Cl2 N4 O6 Re2'
_chemical_formula_sum 'C32 H18 Cl2 N4 O6 Re2'
_chemical_formula_weight 997.80
_chemical_name_systematic
;

 ?

;
_space_group_IT_number 15
_symmetry_cell_setting monoclinic
_symmetry_space_group_name_Hall '-C 2yc'
_symmetry_space_group_name_H-M 'C 1 2/c 1'
_atom_sites_solution_hydrogens geom
_atom_sites_solution_primary direct
_atom_sites_solution_secondary difmap
_audit_creation_method SHELXL-97
_cell_angle_alpha 90.00
_cell_angle_beta 99.667(2)
_cell_angle_gamma 90.00
_cell_formula_units_Z 4
_cell_length_a 6.4564(2)
_cell_length_b 31.0749(13)
_cell_length_c 17.8660(7)
_cell_measurement_reflns_used 5414
_cell_measurement_temperature 173(2)
_cell_measurement_theta_max 29.83
_cell_measurement_theta_min 2.66
_cell_volume 3533.6(2)
_computing_cell_refinement 'Bruker SAINT+'
_computing_data_collection 'Bruker APEX2'
_computing_data_reduction 'Bruker SAINT+'
_computing_molecular_graphics 'Bruker SHELXTL'
_computing_publication_material 'Bruker SHELXTL'
_computing_structure_refinement 'SHELXL-97 (Sheldrick, 1997)'
_computing_structure_solution 'SHELXS-97 (Sheldrick, 1990)'
_diffrn_ambient_temperature 173(2)
_diffrn_measured_fraction_theta_full 0.999
_diffrn_measured_fraction_theta_max 0.999
_diffrn_measurement_device_type 'Bruker X8 APEX II diffractometer'
_diffrn_measurement_method 'phi and omega scans'
_diffrn_radiation_monochromator graphite
_diffrn_radiation_source 'fine-focus sealed tube'
_diffrn_radiation_type MoK\a
_diffrn_radiation_wavelength 0.71073
_diffrn_reflns_av_R_equivalents 0.0459
_diffrn_reflns_av_sigmaI/netI 0.0555
_diffrn_reflns_limit_h_max 8
_diffrn_reflns_limit_h_min -9
_diffrn_reflns_limit_k_max 47
_diffrn_reflns_limit_k_min -32
_diffrn_reflns_limit_l_max 27
_diffrn_reflns_limit_l_min -26
_diffrn_reflns_number 22136
_diffrn_reflns_theta_full 33.14
_diffrn_reflns_theta_max 33.14
_diffrn_reflns_theta_min 2.31
_exptl_absorpt_coefficient_mu 7.042
_exptl_absorpt_correction_T_max 0.6202
_exptl_absorpt_correction_T_min 0.4181
_exptl_absorpt_correction_type multi-scan
_exptl_absorpt_process_details SADABS
_exptl_crystal_colour red
_exptl_crystal_density_diffrn 1.876
_exptl_crystal_density_method 'not measured'
_exptl_crystal_description block
_exptl_crystal_F_000 1880
_exptl_crystal_size_max 0.15
_exptl_crystal_size_mid 0.10
_exptl_crystal_size_min 0.08
_platon_squeeze_details ' ?'
_refine_diff_density_max 1.053
_refine_diff_density_min -1.630
_refine_diff_density_rms 0.192
_refine_ls_extinction_method none
_refine_ls_goodness_of_fit_ref 0.893
_refine_ls_hydrogen_treatment riding
_refine_ls_matrix_type full
_refine_ls_number_parameters 208
_refine_ls_number_reflns 6729
_refine_ls_number_restraints 0
_refine_ls_restrained_S_all 0.893
_refine_ls_R_factor_all 0.0438
_refine_ls_R_factor_gt 0.0309
_refine_ls_shift/su_max 0.002
_refine_ls_shift/su_mean 0.000
_refine_ls_structure_factor_coef Fsqd
_refine_ls_weighting_details 'calc w=1/[\s^2^(Fo^2^)+(0.0381P)^2^+0.0000P] where P=(Fo^2^+2Fc^2^)/3'
_refine_ls_weighting_scheme calc
_refine_ls_wR_factor_gt 0.0682
_refine_ls_wR_factor_ref 0.0735
_reflns_number_gt 5147
_reflns_number_total 6729
_reflns_threshold_expression >2sigma(I)
_cod_data_source_file om201240c_si_001.cif
_cod_data_source_block yz1
_cod_depositor_comments
;
The following automatic conversions were performed:

'_symmetry_cell_setting' value 'Monoclinic' changed to 'monoclinic'
according to /home/saulius/struct/CIF-dictionaries/cif_core.dic
dictionary named 'cif_core.dic' version 2.4.1 from 2010-06-29.

Automatic conversion script
Id: cif_fix_values 1715 2011-07-08 13:25:40Z adriana 
;
_cod_original_sg_symbol_H-M C2/c
_cod_database_code 4068216

loop_
_symmetry_equiv_pos_as_xyz
'x, y, z'
'-x, y, -z+1/2'
'x+1/2, y+1/2, z'
'-x+1/2, y+1/2, -z+1/2'
'-x, -y, -z'
'x, -y, z-1/2'
'-x+1/2, -y+1/2, -z'
'x+1/2, -y+1/2, z-1/2'

loop_
_atom_site_label
_atom_site_type_symbol
_atom_site_fract_x
_atom_site_fract_y
_atom_site_fract_z
_atom_site_U_iso_or_equiv
_atom_site_adp_type
_atom_site_occupancy
_atom_site_symmetry_multiplicity
_atom_site_calc_flag
_atom_site_refinement_flags
Re1 Re 0.933368(15) 0.094849(3) 0.548719(5) 0.01408(3) Uani 1 1 d .
Cl1 Cl 1.28690(10) 0.06453(2) 0.59975(4) 0.01858(13) Uani 1 1 d .
O1 O 0.8725(4) 0.06124(8) 0.38588(12) 0.0349(6) Uani 1 1 d .
O2 O 0.5054(3) 0.13577(7) 0.49503(13) 0.0307(5) Uani 1 1 d .
O3 O 1.0931(3) 0.17843(7) 0.48547(13) 0.0316(5) Uani 1 1 d .
N1 N 0.9455(3) 0.10914(7) 0.67140(12) 0.0139(4) Uani 1 1 d .
N2 N 0.8266(3) 0.03621(7) 0.59544(12) 0.0146(4) Uani 1 1 d .
C1 C 0.9064(4) 0.07377(9) 0.44740(16) 0.0215(6) Uani 1 1 d .
C2 C 0.6638(4) 0.11960(9) 0.51755(16) 0.0206(6) Uani 1 1 d .
C3 C 1.0397(4) 0.14775(9) 0.51181(16) 0.0214(6) Uani 1 1 d .
C4 C 0.9849(4) 0.14593(8) 0.70987(14) 0.0154(5) Uani 1 1 d .
C5 C 0.9917(5) 0.18684(8) 0.66883(16) 0.0208(6) Uani 1 1 d .
C6 C 0.8098(5) 0.20627(10) 0.63183(17) 0.0281(7) Uani 1 1 d .
H6A H 0.6770 0.1929 0.6310 0.034 Uiso 1 1 calc R
C7 C 0.8248(7) 0.24592(11) 0.5956(2) 0.0439(10) Uani 1 1 d .
H7A H 0.7013 0.2598 0.5704 0.053 Uiso 1 1 calc R
C8 C 1.0188(7) 0.26490(12) 0.5964(2) 0.0527(12) Uani 1 1 d .
H8A H 1.0274 0.2917 0.5716 0.063 Uiso 1 1 calc R
C9 C 1.1993(7) 0.24545(11) 0.6325(2) 0.0498(11) Uani 1 1 d .
H9A H 1.3323 0.2584 0.6320 0.060 Uiso 1 1 calc R
C10 C 1.1853(5) 0.20694(10) 0.66953(18) 0.0314(8) Uani 1 1 d .
H10A H 1.3093 0.1939 0.6959 0.038 Uiso 1 1 calc R
C11 C 0.9525(4) 0.07199(8) 0.71194(14) 0.0144(5) Uani 1 1 d .
C12 C 0.8505(4) 0.03417(8) 0.67225(14) 0.0149(5) Uani 1 1 d .
C13 C 0.7663(4) 0.00081(8) 0.70966(16) 0.0186(6) Uani 1 1 d .
H13A H 0.7777 0.0009 0.7634 0.022 Uiso 1 1 calc R
C14 C 0.6666(5) -0.03213(9) 0.66712(17) 0.0232(6) Uani 1 1 d .
H14A H 0.6055 -0.0550 0.6911 0.028 Uiso 1 1 calc R
C15 C 0.6553(4) -0.03200(9) 0.58952(16) 0.0225(6) Uani 1 1 d .
H15A H 0.5948 -0.0556 0.5599 0.027 Uiso 1 1 calc R
C16 C 0.7331(4) 0.00294(8) 0.55529(15) 0.0186(6) Uani 1 1 d .
H16A H 0.7201 0.0034 0.5015 0.022 Uiso 1 1 calc R

loop_
_atom_site_aniso_label
_atom_site_aniso_U_11
_atom_site_aniso_U_22
_atom_site_aniso_U_33
_atom_site_aniso_U_23
_atom_site_aniso_U_13
_atom_site_aniso_U_12
Re1 0.01557(5) 0.01462(5) 0.01231(4) 0.00170(4) 0.00304(4) 0.00185(4)
Cl1 0.0167(3) 0.0213(3) 0.0177(3) -0.0005(2) 0.0025(2) 0.0036(2)
O1 0.0401(13) 0.0464(14) 0.0174(10) -0.0045(10) 0.0024(10) 0.0078(11)
O2 0.0189(10) 0.0273(11) 0.0452(13) 0.0118(10) 0.0032(9) 0.0056(8)
O3 0.0336(12) 0.0252(11) 0.0390(12) 0.0109(10) 0.0150(10) 0.0015(9)
N1 0.0167(10) 0.0115(9) 0.0139(9) 0.0013(8) 0.0039(8) 0.0017(8)
N2 0.0139(9) 0.0131(10) 0.0165(10) -0.0003(8) 0.0018(8) 0.0031(8)
C1 0.0225(13) 0.0222(14) 0.0196(13) -0.0001(11) 0.0028(11) 0.0055(11)
C2 0.0233(13) 0.0163(12) 0.0221(13) 0.0048(10) 0.0043(11) -0.0025(10)
C3 0.0175(12) 0.0239(14) 0.0230(13) 0.0052(11) 0.0046(11) 0.0039(11)
C4 0.0159(11) 0.0127(11) 0.0176(12) 0.0010(9) 0.0025(10) -0.0002(9)
C5 0.0323(15) 0.0118(11) 0.0191(12) 0.0005(10) 0.0063(11) -0.0015(11)
C6 0.0335(16) 0.0248(15) 0.0260(15) 0.0032(12) 0.0049(13) 0.0100(13)
C7 0.073(3) 0.0272(16) 0.0302(17) 0.0100(14) 0.0054(18) 0.0257(17)
C8 0.081(3) 0.0202(16) 0.060(3) 0.0167(17) 0.020(2) -0.0018(19)
C9 0.063(3) 0.0292(18) 0.059(3) 0.0108(17) 0.015(2) -0.0169(18)
C10 0.0367(17) 0.0264(15) 0.0303(16) 0.0062(13) 0.0035(14) -0.0077(13)
C11 0.0180(11) 0.0134(11) 0.0129(11) -0.0004(9) 0.0062(9) 0.0001(9)
C12 0.0146(11) 0.0139(11) 0.0161(11) -0.0021(9) 0.0025(9) 0.0024(9)
C13 0.0251(13) 0.0131(12) 0.0190(12) 0.0011(10) 0.0073(10) -0.0024(10)
C14 0.0276(14) 0.0167(13) 0.0251(14) 0.0006(11) 0.0041(12) -0.0030(11)
C15 0.0229(13) 0.0167(12) 0.0256(14) -0.0056(11) -0.0021(11) -0.0025(11)
C16 0.0202(13) 0.0178(12) 0.0162(12) -0.0062(10) -0.0011(10) 0.0028(10)

loop_
_atom_type_symbol
_atom_type_description
_atom_type_scat_dispersion_real
_atom_type_scat_dispersion_imag
_atom_type_scat_source
C C 0.0033 0.0016 'International Tables Vol C Tables 4.2.6.8 and 6.1.1.4'
H H 0.0000 0.0000 'International Tables Vol C Tables 4.2.6.8 and 6.1.1.4'
N N 0.0061 0.0033 'International Tables Vol C Tables 4.2.6.8 and 6.1.1.4'
O O 0.0106 0.0060 'International Tables Vol C Tables 4.2.6.8 and 6.1.1.4'
Cl Cl 0.1484 0.1585 'International Tables Vol C Tables 4.2.6.8 and 6.1.1.4'
Re Re -1.0185 7.2310 'International Tables Vol C Tables 4.2.6.8 and 6.1.1.4'

loop_
_geom_angle_atom_site_label_1
_geom_angle_atom_site_label_2
_geom_angle_atom_site_label_3
_geom_angle
_geom_angle_site_symmetry_1
_geom_angle_site_symmetry_3
C2 Re1 C1 85.85(12) . .
C2 Re1 C3 85.21(12) . .
C1 Re1 C3 87.11(12) . .
C2 Re1 N2 96.80(10) . .
C1 Re1 N2 95.32(10) . .
C3 Re1 N2 176.95(10) . .
C2 Re1 N1 94.99(10) . .
C1 Re1 N1 170.78(10) . .
C3 Re1 N1 102.11(10) . .
N2 Re1 N1 75.47(8) . .
C2 Re1 Cl1 175.56(9) . .
C1 Re1 Cl1 98.59(9) . .
C3 Re1 Cl1 95.16(8) . .
N2 Re1 Cl1 82.67(6) . .
N1 Re1 Cl1 80.60(6) . .
C4 N1 C11 117.8(2) . .
C4 N1 Re1 130.53(17) . .
C11 N1 Re1 110.35(16) . .
C16 N2 C12 118.0(2) . .
C16 N2 Re1 125.87(18) . .
C12 N2 Re1 116.09(16) . .
O1 C1 Re1 174.4(3) . .
O2 C2 Re1 175.8(3) . .
O3 C3 Re1 175.3(3) . .
N1 C4 C4 120.24(15) . 2_756
N1 C4 C5 120.1(2) . .
C4 C4 C5 119.63(15) 2_756 .
C6 C5 C10 119.7(3) . .
C6 C5 C4 121.3(3) . .
C10 C5 C4 118.9(3) . .
C5 C6 C7 119.0(3) . .
C8 C7 C6 120.2(3) . .
C9 C8 C7 120.9(3) . .
C10 C9 C8 119.3(4) . .
C9 C10 C5 121.0(3) . .
N1 C11 C11 119.29(15) . 2_756
N1 C11 C12 116.7(2) . .
C11 C11 C12 123.94(15) 2_756 .
N2 C12 C13 122.2(2) . .
N2 C12 C11 114.6(2) . .
C13 C12 C11 122.9(2) . .
C14 C13 C12 118.4(3) . .
C13 C14 C15 119.8(3) . .
C16 C15 C14 119.1(3) . .
N2 C16 C15 122.2(2) . .

loop_
_geom_bond_atom_site_label_1
_geom_bond_atom_site_label_2
_geom_bond_distance
_geom_bond_site_symmetry_2
Re1 C2 1.899(3) .
Re1 C1 1.905(3) .
Re1 C3 1.939(3) .
Re1 N2 2.165(2) .
Re1 N1 2.225(2) .
Re1 Cl1 2.4961(6) .
O1 C1 1.152(3) .
O2 C2 1.150(3) .
O3 C3 1.142(3) .
N1 C4 1.336(3) .
N1 C11 1.360(3) .
N2 C16 1.342(3) .
N2 C12 1.356(3) .
C4 C4 1.414(5) 2_756
C4 C5 1.472(4) .
C5 C6 1.386(4) .
C5 C10 1.395(4) .
C6 C7 1.403(4) .
C7 C8 1.382(6) .
C8 C9 1.374(6) .
C9 C10 1.378(5) .
C11 C11 1.395(5) 2_756
C11 C12 1.470(3) .
C12 C13 1.393(4) .
C13 C14 1.369(4) .
C14 C15 1.376(4) .
C15 C16 1.381(4) .

loop_
_platon_squeeze_void_nr
_platon_squeeze_void_average_x
_platon_squeeze_void_average_y
_platon_squeeze_void_average_z
_platon_squeeze_void_volume
_platon_squeeze_void_count_electrons
1 -0.035 0.152 0.250 146.6 45.8
2 -0.037 0.348 0.750 146.6 50.9
3 0.000 0.381 0.250 22.4 11.7
4 0.000 0.619 0.750 22.3 9.5
5 -0.030 0.652 0.250 146.6 45.8
6 -0.029 0.848 0.750 146.6 50.9
7 0.500 0.119 0.750 22.3 9.5
8 0.500 0.881 0.250 22.4 11.7
